data_1517364
loop_
_publ_author_name
'Hulley, Elliott B.'
'Helm, Monte L.'
'Bullock, R. Morris'

_publ_section_title
;
 Heterolytic cleavage of H2by bifunctional manganese(i) complexes: impact
 of ligand dynamics, electrophilicity, and base positioning
;
_journal_issue 12
_journal_name_full 'Chem. Sci.'
_journal_page_first 4729
_journal_paper_doi 10.1039/C4SC01801J
_journal_volume 5
_journal_year 2014
_chemical_formula_moiety 'C61 H41 F24 Mn N O P4, C24 B F20, 2(C6 H5 F), C6 H6'
_chemical_formula_sum 'C103 H57 B F46 Mn N O P4'
_chemical_formula_weight 2388.12
_chemical_name_systematic '[(Ph,Me-PNP)Mn(CO(bppm)][B(C6F5)4]'
_space_group_crystal_system triclinic
_space_group_IT_number 1
_space_group_name_Hall 'P 1'
_space_group_name_H-M_alt 'P 1'
_symmetry_space_group_name_Hall 'P 1'
_symmetry_space_group_name_H-M 'P 1'
_atom_sites_solution_hydrogens geom
_audit_creation_date 2013-12-12
_audit_creation_method
;
Olex2 1.2
(compiled 2013.12.10 svn.r2850 for OlexSys, GUI svn.r4736)
;
_cell_angle_alpha 108.7140(10)
_cell_angle_beta 109.9690(10)
_cell_angle_gamma 96.4910(10)
_cell_formula_units_Z 1
_cell_length_a 13.8260(5)
_cell_length_b 14.0301(5)
_cell_length_c 14.8023(5)
_cell_measurement_reflns_used 9810
_cell_measurement_temperature 150
_cell_measurement_theta_max 28.678
_cell_measurement_theta_min 2.499
_cell_volume 2474.82(15)
_computing_molecular_graphics 'Olex2 (Dolomanov et al., 2009)'
_computing_publication_material 'Olex2 (Dolomanov et al., 2009)'
_computing_structure_refinement 'ShelXL (Sheldrick, 2008)'
_diffrn_ambient_temperature 150
_diffrn_measured_fraction_theta_full 0.997
_diffrn_measured_fraction_theta_max 0.993
_diffrn_measurement_device_type 'Bruker APEX-II CCD'
_diffrn_measurement_method '\f and \w scans'
_diffrn_radiation_monochromator graphite
_diffrn_radiation_type MoK\a
_diffrn_radiation_wavelength 0.71073
_diffrn_reflns_av_R_equivalents 0.0177
_diffrn_reflns_av_unetI/netI 0.0360
_diffrn_reflns_Laue_measured_fraction_full 0.997
_diffrn_reflns_Laue_measured_fraction_max 0.993
_diffrn_reflns_limit_h_max 18
_diffrn_reflns_limit_h_min -18
_diffrn_reflns_limit_k_max 18
_diffrn_reflns_limit_k_min -18
_diffrn_reflns_limit_l_max 19
_diffrn_reflns_limit_l_min -19
_diffrn_reflns_number 44168
_diffrn_reflns_point_group_measured_fraction_full 0.975
_diffrn_reflns_point_group_measured_fraction_max 0.955
_diffrn_reflns_theta_full 25.242
_diffrn_reflns_theta_max 27.856
_diffrn_reflns_theta_min 1.583
_diffrn_source_current 30.0
_diffrn_source_power 1.5
_diffrn_source_voltage 50.0
_diffrn_standards_number 0
_exptl_absorpt_coefficient_mu 0.336
_exptl_absorpt_correction_T_max 0.7458
_exptl_absorpt_correction_T_min 0.6803
_exptl_absorpt_correction_type multi-scan
_exptl_absorpt_process_details
;
SADABS-2008/1 (Bruker,2008) was used for absorption correction.
wR2(int) was 0.0498 before and 0.0424 after correction.
The Ratio of minimum to maximum transmission is 0.9122.
The \l/2 correction factor is 0.0015.
;
_exptl_crystal_colour 'clear dark blue'
_exptl_crystal_colour_lustre clear
_exptl_crystal_colour_modifier dark
_exptl_crystal_colour_primary blue
_exptl_crystal_density_diffrn 1.602
_exptl_crystal_description block
_exptl_crystal_F_000 1194
_exptl_crystal_preparation 'placed in oil'
_exptl_crystal_recrystallization_method 'crystallized from fluorobenzene'
_exptl_crystal_size_max 0.17
_exptl_crystal_size_mid 0.15
_exptl_crystal_size_min 0.1
_refine_diff_density_max 0.791
_refine_diff_density_min -0.424
_refine_diff_density_rms 0.060
_refine_ls_abs_structure_details
;
 Flack x determined using 8853 quotients [(I+)-(I-)]/[(I+)+(I-)]
 (Parsons and Flack (2004), Acta Cryst. A60, s61).
;
_refine_ls_abs_structure_Flack 0.006(4)
_refine_ls_extinction_method none
_refine_ls_goodness_of_fit_ref 1.028
_refine_ls_hydrogen_treatment mixed
_refine_ls_matrix_type full
_refine_ls_number_parameters 1430
_refine_ls_number_reflns 22509
_refine_ls_number_restraints 3
_refine_ls_restrained_S_all 1.028
_refine_ls_R_factor_all 0.0491
_refine_ls_R_factor_gt 0.0420
_refine_ls_shift/su_max 0.001
_refine_ls_shift/su_mean 0.000
_refine_ls_structure_factor_coef Fsqd
_refine_ls_weighting_details
;
 w=1/[\s^2^(Fo^2^)+(0.0824P)^2^]
 where P=(Fo^2^+2Fc^2^)/3
;
_refine_ls_weighting_scheme calc
_refine_ls_wR_factor_gt 0.1123
_refine_ls_wR_factor_ref 0.1174
_reflns_Friedel_coverage 0.924
_reflns_Friedel_fraction_full 0.953
_reflns_Friedel_fraction_max 0.917
_reflns_number_gt 20011
_reflns_number_total 22509
_reflns_threshold_expression 'I > 2\s(I)'
_cod_data_source_file c4sc01801j2.cif
_cod_data_source_block eh022_0m
_cod_depositor_comments 'Adding full bibliography for 1517360--1517366.cif.'
_cod_database_code 1517364
_shelxl_version_number 2013-2
_shelx_space_group_comment
;
The symmetry employed for this shelxl refinement is uniquely defined
by the following loop, which should always be used as a source of
symmetry information in preference to the above space-group names.
They are only intended as comments.
;
_olex2_refinement_description
;
1. Fixed Uiso
 At 1.2 times of:
  All C(H) groups, All C(H,H) groups
 At 1.5 times of:
  All C(H,H,H) groups
2. Others
 Fixed Sof: C98A(0.47) H98A(0.47) C93A(0.47) C94A(0.47) H94A(0.47) C95A(0.47)
 H95A(0.47) C96A(0.47) H96A(0.47) C97A(0.47) H97A(0.47) C92(0.53) C93(0.53)
 H93(0.53) C94(0.53) H94(0.53) C1H(0.53) H1H(0.53) C1A(0.53) H1A(0.53)
 C1B(0.53) H1B(0.53) F46(0.47) F46A(0.53)
3.a Secondary CH2 refined with riding coordinates:
 C3(H3A,H3B), C29(H29A,H29B), C2(H2A,H2B)
3.b Aromatic/amide H refined with riding coordinates:
 C43(H43), C16(H16), C47(H47), C31(H31), C49(H49), C35(H35), C33(H33), C6(H6),
 C28(H28), C51(H51), C19(H19), C20(H20), C10(H10), C55(H55), C21(H21), C27(H27),
  C39(H39), C18(H18), C9(H9), C25(H25), C57(H57), C8(H8), C12(H12), C7(H7),
 C22(H22), C59(H59), C41(H41), C24(H24), C13(H13), C15(H15), C14(H14), C26(H26),
  C89(H89), C90(H90), C91(H91), C87(H87), C88(H88), C98A(H98A), C94A(H94A),
 C95A(H95A), C96A(H96A), C97A(H97A), C97(H97), C98(H98), C99(H99), C100(H100),
 C101(H101), C96(H96), C93(H93), C94(H94), C1H(H1H), C1A(H1A), C1B(H1B)
3.c Fitted hexagon refined as free rotating group:
 C89(C90,C91,C86,C87,C88), C98A(C93A,C94A,C95A,C96A,C97A), C97(C98,C99,C100,
 C101,C96), C92(C93,C94,C1H,C1A,C1B)
3.d Idealised Me refined as rotating group:
 C4(H4A,H4B,H4C)
;

loop_
_space_group_symop_operation_xyz
'x, y, z'

loop_
_atom_site_label
_atom_site_type_symbol
_atom_site_fract_x
_atom_site_fract_y
_atom_site_fract_z
_atom_site_U_iso_or_equiv
_atom_site_adp_type
_atom_site_occupancy
_atom_site_site_symmetry_order
_atom_site_calc_flag
_atom_site_refinement_flags_posn
_atom_site_refinement_flags_occupancy
_atom_site_disorder_assembly
_atom_site_disorder_group
Mn1 Mn 0.06484(3) 0.10228(3) 0.90820(3) 0.01797(11) Uani 1 1 d . . . .
P4 P 0.05743(6) 0.12722(6) 1.06731(6) 0.01882(16) Uani 1 1 d . . . .
P2 P 0.07157(7) 0.05343(6) 0.74791(6) 0.02224(17) Uani 1 1 d . . . .
P3 P 0.06336(7) -0.04952(6) 0.93530(7) 0.02188(17) Uani 1 1 d . . . .
P1 P 0.07963(7) 0.26730(6) 0.91530(7) 0.02371(18) Uani 1 1 d . . . .
C1 C -0.0742(3) 0.0708(3) 0.8493(3) 0.0252(7) Uani 1 1 d . . . .
C43 C -0.1164(3) -0.2187(3) 0.8062(3) 0.0317(8) Uani 1 1 d . . . .
H43 H -0.1571 -0.1761 0.8325 0.038 Uiso 1 1 calc R . . .
C17 C 0.0072(3) -0.0806(3) 0.6516(3) 0.0287(7) Uani 1 1 d . . . .
F17 F 0.2535(3) -0.0152(3) 1.3562(3) 0.0783(12) Uani 1 1 d . . . .
O1 O -0.1658(2) 0.0513(3) 0.8101(2) 0.0429(7) Uani 1 1 d . . . .
C42 C -0.1653(4) -0.3206(3) 0.7318(3) 0.0382(9) Uani 1 1 d . . . .
C37 C 0.4828(3) 0.0462(4) 1.1338(4) 0.0444(10) Uani 1 1 d . . . .
C4 C 0.0037(5) 0.2737(4) 0.6281(4) 0.0546(13) Uani 1 1 d . . . .
H4A H 0.0225 0.2361 0.5707 0.082 Uiso 1 1 calc GR . . .
H4B H 0.0389 0.3478 0.6562 0.082 Uiso 1 1 calc GR . . .
H4C H -0.0735 0.2645 0.6024 0.082 Uiso 1 1 calc GR . . .
C16 C 0.2910(4) 0.2705(4) 0.9840(3) 0.0407(9) Uani 1 1 d . . . .
H16 H 0.2671 0.2068 0.9889 0.049 Uiso 1 1 calc R . . .
C46 C 0.1825(3) 0.1633(3) 1.1819(3) 0.0234(6) Uani 1 1 d . . . .
C30 C 0.1859(3) -0.0728(3) 1.0138(3) 0.0259(7) Uani 1 1 d . . . .
C47 C 0.2585(3) 0.2511(3) 1.2050(3) 0.0296(7) Uani 1 1 d . . . .
H47 H 0.2438 0.2913 1.1633 0.035 Uiso 1 1 calc R . . .
F16 F 0.4165(3) 0.0362(3) 1.3896(3) 0.0766(11) Uani 1 1 d . . . .
C48 C 0.3561(3) 0.2803(3) 1.2890(3) 0.0383(9) Uani 1 1 d . . . .
C11 C 0.2179(3) 0.3247(3) 0.9494(3) 0.0318(8) Uani 1 1 d . . . .
C3 C 0.0010(3) 0.1202(3) 0.6658(3) 0.0283(7) Uani 1 1 d . . . .
H3A H 0.0078 0.0935 0.5982 0.034 Uiso 1 1 calc R . . .
H3B H -0.0755 0.1017 0.6515 0.034 Uiso 1 1 calc R . . .
C54 C -0.0291(3) 0.1949(3) 1.1199(3) 0.0245(7) Uani 1 1 d . . . .
C40 C 0.0010(4) -0.3441(3) 0.7275(3) 0.0407(10) Uani 1 1 d . . . .
C31 C 0.1821(3) -0.1512(3) 1.0528(3) 0.0321(8) Uani 1 1 d . . . .
H31 H 0.1154 -0.1950 1.0354 0.038 Uiso 1 1 calc R . . .
C38 C -0.0070(3) -0.1812(3) 0.8408(3) 0.0275(7) Uani 1 1 d . . . .
C23 C 0.2063(3) 0.0776(3) 0.7549(3) 0.0303(8) Uani 1 1 d . . . .
C56 C -0.2056(3) 0.2176(4) 1.0910(4) 0.0388(9) Uani 1 1 d . . . .
F12 F -0.3200(3) -0.3260(3) 0.7638(3) 0.0790(11) Uani 1 1 d . . . .
C58 C -0.0613(4) 0.3251(4) 1.2504(3) 0.0433(11) Uani 1 1 d . . . .
C29 C 0.0009(3) -0.0125(3) 1.0292(3) 0.0231(6) Uani 1 1 d . . . .
H29A H 0.0275 -0.0368 1.0868 0.028 Uiso 1 1 calc R . . .
H29B H -0.0777 -0.0330 0.9960 0.028 Uiso 1 1 calc R . . .
F9 F 0.0130(4) -0.4920(3) 0.6044(3) 0.0934(15) Uani 1 1 d . . . .
C49 C 0.3802(3) 0.2208(4) 1.3490(3) 0.0402(9) Uani 1 1 d . . . .
H49 H 0.4477 0.2397 1.4050 0.048 Uiso 1 1 calc R . . .
C35 C 0.2846(3) -0.0092(3) 1.0415(3) 0.0280(7) Uani 1 1 d . . . .
H35 H 0.2893 0.0447 1.0163 0.034 Uiso 1 1 calc R . . .
F7 F 0.1183(4) -0.4488(3) 0.7615(3) 0.0775(11) Uani 1 1 d . . . .
C33 C 0.3732(3) -0.1016(3) 1.1435(3) 0.0377(9) Uani 1 1 d . . . .
H33 H 0.4367 -0.1115 1.1869 0.045 Uiso 1 1 calc R . . .
F10 F -0.3332(3) -0.3381(5) 0.6128(4) 0.1115(19) Uani 1 1 d . . . .
C6 C 0.1191(4) 0.4409(3) 1.0964(4) 0.0445(10) Uani 1 1 d . . . .
H6 H 0.1924 0.4469 1.1106 0.053 Uiso 1 1 calc R . . .
C28 C 0.2433(3) 0.1472(4) 0.7174(3) 0.0393(9) Uani 1 1 d . . . .
H28 H 0.1962 0.1813 0.6836 0.047 Uiso 1 1 calc R . . .
C51 C 0.2049(3) 0.1051(3) 1.2437(3) 0.0270(7) Uani 1 1 d . . . .
H51 H 0.1527 0.0462 1.2300 0.032 Uiso 1 1 calc R . . .
C19 C -0.1541(4) -0.2176(4) 0.5475(3) 0.0461(11) Uani 1 1 d . . . .
H19 H -0.2278 -0.2432 0.5285 0.055 Uiso 1 1 calc R . . .
C2 C 0.0053(3) 0.2827(3) 0.7936(3) 0.0319(8) Uani 1 1 d . . . .
H2A H -0.0714 0.2524 0.7706 0.038 Uiso 1 1 calc R . . .
H2B H 0.0155 0.3577 0.8070 0.038 Uiso 1 1 calc R . . .
C20 C -0.0994(5) -0.2785(3) 0.4988(3) 0.0512(12) Uani 1 1 d . . . .
H20 H -0.1356 -0.3460 0.4468 0.061 Uiso 1 1 calc R . . .
C10 C -0.0641(4) 0.3542(4) 0.9875(4) 0.0418(10) Uani 1 1 d . . . .
H10 H -0.1166 0.2999 0.9270 0.050 Uiso 1 1 calc R . . .
C55 C -0.1382(3) 0.1650(3) 1.0556(3) 0.0309(8) Uani 1 1 d . . . .
H55 H -0.1653 0.1097 0.9892 0.037 Uiso 1 1 calc R . . .
N1 N 0.0387(3) 0.2329(2) 0.7106(2) 0.0307(7) Uani 1 1 d . . . .
C21 C 0.0063(5) -0.2407(4) 0.5262(4) 0.0531(13) Uani 1 1 d . . . .
H21 H 0.0433 -0.2827 0.4931 0.064 Uiso 1 1 calc R . . .
C27 C 0.3482(4) 0.1667(5) 0.7291(4) 0.0579(14) Uani 1 1 d . . . .
H27 H 0.3727 0.2136 0.7029 0.069 Uiso 1 1 calc R . . .
C53 C 0.3305(4) 0.0693(4) 1.3908(3) 0.0448(10) Uani 1 1 d . . . .
C50 C 0.3042(3) 0.1336(3) 1.3257(3) 0.0322(8) Uani 1 1 d . . . .
C39 C 0.0511(4) -0.2435(3) 0.7999(3) 0.0330(8) Uani 1 1 d . . . .
H39 H 0.1251 -0.2172 0.8215 0.040 Uiso 1 1 calc R . . .
C18 C -0.1001(3) -0.1192(3) 0.6238(3) 0.0363(9) Uani 1 1 d . . . .
H18 H -0.1372 -0.0779 0.6575 0.044 Uiso 1 1 calc R . . .
C9 C -0.0953(5) 0.4254(4) 1.0558(4) 0.0524(13) Uani 1 1 d . . . .
H9 H -0.1686 0.4197 1.0417 0.063 Uiso 1 1 calc R . . .
C61 C -0.3200(4) 0.1922(5) 1.0167(5) 0.0609(15) Uani 1 1 d . . . .
F24 F -0.3814(3) 0.2253(4) 1.0630(4) 0.1120(18) Uani 1 1 d . . . .
C5 C 0.0424(4) 0.3617(3) 1.0066(3) 0.0337(8) Uani 1 1 d . . . .
C25 C 0.3820(4) 0.0494(5) 0.8161(4) 0.0629(16) Uani 1 1 d . . . .
H25 H 0.4297 0.0158 0.8498 0.075 Uiso 1 1 calc R . . .
C57 C -0.1686(4) 0.2978(4) 1.1883(4) 0.0443(11) Uani 1 1 d . . . .
H57 H -0.2157 0.3329 1.2115 0.053 Uiso 1 1 calc R . . .
C8 C -0.0191(6) 0.5038(4) 1.1440(5) 0.0598(16) Uani 1 1 d . . . .
H8 H -0.0400 0.5529 1.1901 0.072 Uiso 1 1 calc R . . .
C32 C 0.2743(4) -0.1657(3) 1.1163(4) 0.0392(9) Uani 1 1 d . . . .
C12 C 0.2533(5) 0.4173(4) 0.9425(4) 0.0553(13) Uani 1 1 d . . . .
H12 H 0.2049 0.4556 0.9185 0.066 Uiso 1 1 calc R . . .
C7 C 0.0879(6) 0.5115(4) 1.1656(4) 0.0575(15) Uani 1 1 d . . . .
H7 H 0.1401 0.5646 1.2274 0.069 Uiso 1 1 calc R . . .
C36 C 0.2672(5) -0.2517(4) 1.1551(5) 0.0579(14) Uani 1 1 d . . . .
C44 C 0.0699(6) -0.4109(4) 0.6922(4) 0.0630(16) Uani 1 1 d . . . .
C34 C 0.3767(3) -0.0244(3) 1.1061(3) 0.0342(8) Uani 1 1 d . . . .
F8 F 0.1462(4) -0.3580(3) 0.6777(4) 0.0906(14) Uani 1 1 d . . . .
C22 C 0.0613(4) -0.1410(3) 0.6024(3) 0.0414(10) Uani 1 1 d . . . .
H22 H 0.1346 -0.1151 0.6200 0.050 Uiso 1 1 calc R . . .
F18 F 0.3508(4) 0.1213(3) 1.4876(3) 0.0946(15) Uani 1 1 d . . . .
C59 C 0.0083(3) 0.2755(3) 1.2170(3) 0.0326(8) Uani 1 1 d . . . .
H59 H 0.0821 0.2967 1.2605 0.039 Uiso 1 1 calc R . . .
C41 C -0.1068(5) -0.3830(3) 0.6927(3) 0.0469(12) Uani 1 1 d . . . .
H41 H -0.1404 -0.4519 0.6426 0.056 Uiso 1 1 calc R . . .
C60 C -0.0208(6) 0.4068(5) 1.3568(4) 0.0635(16) Uani 1 1 d . . . .
C45 C -0.2826(4) -0.3607(4) 0.6906(4) 0.0542(13) Uani 1 1 d . . . .
F11 F -0.3119(3) -0.4635(3) 0.6607(4) 0.0946(14) Uani 1 1 d . . . .
C24 C 0.2778(4) 0.0291(4) 0.8046(4) 0.0415(10) Uani 1 1 d . . . .
H24 H 0.2542 -0.0183 0.8308 0.050 Uiso 1 1 calc R . . .
F23 F -0.3602(3) 0.0926(3) 0.9627(4) 0.0932(14) Uani 1 1 d . . . .
F22 F -0.3310(3) 0.2373(6) 0.9494(5) 0.130(2) Uani 1 1 d . . . .
C13 C 0.3645(7) 0.4536(6) 0.9724(6) 0.093(3) Uani 1 1 d . . . .
H13 H 0.3909 0.5172 0.9688 0.112 Uiso 1 1 calc R . . .
C15 C 0.3993(4) 0.3085(6) 1.0118(4) 0.0655(17) Uani 1 1 d . . . .
H15 H 0.4483 0.2703 1.0346 0.079 Uiso 1 1 calc R . . .
C52 C 0.4370(4) 0.3772(4) 1.3139(4) 0.0582(15) Uani 1 1 d . . . .
F35 F 0.94334(19) 0.76816(17) 1.07028(19) 0.0369(5) Uani 1 1 d . . . .
F36 F 0.9851(2) 0.6236(2) 0.9334(2) 0.0419(6) Uani 1 1 d . . . .
F31 F 0.6812(2) 0.4859(2) 1.2629(2) 0.0460(6) Uani 1 1 d . . . .
F39 F 0.6024(2) 0.54721(19) 0.95447(19) 0.0417(6) Uani 1 1 d . . . .
F25 F 0.92637(19) 0.73575(18) 1.24577(19) 0.0384(5) Uani 1 1 d . . . .
F44 F 0.4884(2) 0.7015(2) 1.0444(2) 0.0459(6) Uani 1 1 d . . . .
F34 F 0.6350(2) 0.85394(18) 1.2338(2) 0.0415(6) Uani 1 1 d . . . .
F26 F 1.0861(2) 0.8891(2) 1.4017(2) 0.0519(7) Uani 1 1 d . . . .
F30 F 0.7457(2) 0.54226(18) 1.13640(19) 0.0381(5) Uani 1 1 d . . . .
F37 F 0.8385(3) 0.4416(2) 0.8012(2) 0.0503(7) Uani 1 1 d . . . .
F29 F 0.7513(2) 0.98505(19) 1.1581(2) 0.0437(6) Uani 1 1 d . . . .
F33 F 0.5747(2) 0.7962(2) 1.3646(2) 0.0526(7) Uani 1 1 d . . . .
F40 F 0.7638(2) 0.8568(2) 0.9749(2) 0.0452(6) Uani 1 1 d . . . .
F38 F 0.6462(2) 0.4052(2) 0.8145(2) 0.0547(7) Uani 1 1 d . . . .
F32 F 0.5964(2) 0.6104(2) 1.3814(2) 0.0489(7) Uani 1 1 d . . . .
F28 F 0.9094(3) 1.13487(19) 1.3144(2) 0.0539(7) Uani 1 1 d . . . .
F15 F 0.4943(4) 0.4247(3) 1.4125(3) 0.0989(16) Uani 1 1 d . . . .
F27 F 1.0811(3) 1.0908(2) 1.4389(2) 0.0591(8) Uani 1 1 d . . . .
C68 C 0.6915(3) 0.7008(3) 1.1753(3) 0.0276(7) Uani 1 1 d . . . .
C70 C 0.6687(3) 0.5758(3) 1.2544(3) 0.0330(8) Uani 1 1 d . . . .
C73 C 0.6478(3) 0.7611(3) 1.2387(3) 0.0324(8) Uani 1 1 d . . . .
F43 F 0.3468(3) 0.7352(3) 0.8939(3) 0.0801(11) Uani 1 1 d . . . .
C63 C 0.9197(3) 0.8341(3) 1.2584(3) 0.0305(8) Uani 1 1 d . . . .
C75 C 0.8658(3) 0.6789(3) 1.0107(3) 0.0308(8) Uani 1 1 d . . . .
F2 F 0.2375(5) -0.3436(3) 1.0788(4) 0.1124(18) Uani 1 1 d . . . .
C74 C 0.7709(3) 0.6650(3) 1.0228(3) 0.0288(7) Uani 1 1 d . . . .
C77 C 0.8160(4) 0.5133(3) 0.8719(3) 0.0371(9) Uani 1 1 d . . . .
C69 C 0.7004(3) 0.6091(3) 1.1882(3) 0.0302(7) Uani 1 1 d . . . .
F1 F 0.1927(4) -0.2527(3) 1.1919(4) 0.0894(13) Uani 1 1 d . . . .
C64 C 1.0027(3) 0.9118(4) 1.3407(3) 0.0375(9) Uani 1 1 d . . . .
C76 C 0.8895(3) 0.6050(3) 0.9381(3) 0.0339(8) Uani 1 1 d . . . .
F42 F 0.4068(4) 0.8214(4) 0.7739(4) 0.0997(15) Uani 1 1 d . . . .
F19 F 0.0733(4) 0.4703(4) 1.3829(3) 0.1042(16) Uani 1 1 d . . . .
B1 B 0.7319(3) 0.7486(3) 1.1018(3) 0.0279(8) Uani 1 1 d . . . .
C71 C 0.6247(3) 0.6394(3) 1.3139(3) 0.0342(8) Uani 1 1 d . . . .
C83 C 0.4808(5) 0.8102(4) 0.8538(5) 0.0643(16) Uani 1 1 d . . . .
C66 C 0.9140(4) 1.0357(3) 1.2959(3) 0.0394(9) Uani 1 1 d . . . .
C80 C 0.6364(3) 0.7787(3) 1.0194(3) 0.0347(8) Uani 1 1 d . . . .
F41 F 0.6193(3) 0.8861(3) 0.8206(3) 0.0756(10) Uani 1 1 d . . . .
C85 C 0.5272(4) 0.7496(3) 0.9928(4) 0.0420(9) Uani 1 1 d . . . .
C82 C 0.5867(5) 0.8418(4) 0.8769(4) 0.0569(14) Uani 1 1 d . . . .
C62 C 0.8308(3) 0.8504(3) 1.1911(3) 0.0293(7) Uani 1 1 d . . . .
C72 C 0.6155(3) 0.7323(3) 1.3063(3) 0.0361(9) Uani 1 1 d . . . .
C78 C 0.7196(4) 0.4954(3) 0.8786(3) 0.0393(9) Uani 1 1 d . . . .
C79 C 0.6991(3) 0.5702(3) 0.9514(3) 0.0334(8) Uani 1 1 d . . . .
C65 C 0.9998(4) 1.0143(3) 1.3593(3) 0.0414(10) Uani 1 1 d . . . .
F13 F 0.3939(4) 0.4433(4) 1.2807(6) 0.166(4) Uani 1 1 d . . . .
F20 F -0.0005(5) 0.3683(4) 1.4293(3) 0.115(2) Uani 1 1 d . . . .
F21 F -0.0816(5) 0.4715(4) 1.3690(4) 0.132(2) Uani 1 1 d . . . .
C67 C 0.8320(3) 0.9549(3) 1.2133(3) 0.0336(8) Uani 1 1 d . . . .
C81 C 0.6608(4) 0.8249(3) 0.9578(3) 0.0405(9) Uani 1 1 d . . . .
C14 C 0.4338(5) 0.3975(8) 1.0063(5) 0.083(2) Uani 1 1 d . . . .
H14 H 0.5077 0.4230 1.0262 0.100 Uiso 1 1 calc R . . .
F3 F 0.3546(4) -0.2471(5) 1.2262(6) 0.150(3) Uani 1 1 d . . . .
F14 F 0.5027(5) 0.3569(4) 1.2713(5) 0.137(3) Uani 1 1 d . . . .
C84 C 0.4512(4) 0.7658(4) 0.9140(4) 0.0542(13) Uani 1 1 d . . . .
C26 C 0.4174(4) 0.1185(6) 0.7787(5) 0.0703(18) Uani 1 1 d . . . .
H26 H 0.4895 0.1328 0.7872 0.084 Uiso 1 1 calc R . . .
F5 F 0.4772(3) 0.1383(3) 1.1435(6) 0.120(2) Uani 1 1 d . . . .
F6 F 0.5180(4) 0.0115(4) 1.0602(5) 0.1156(19) Uani 1 1 d . . . .
F4 F 0.5564(4) 0.0471(6) 1.2145(5) 0.159(3) Uani 1 1 d . . . .
F45 F 0.6032(5) 0.8517(6) 0.5930(6) 0.142(2) Uani 1 1 d . . . .
C89 C 0.2776(3) 0.7732(6) 0.4736(5) 0.121(4) Uani 1 1 d . . . .
H89 H 0.2021 0.7551 0.4444 0.145 Uiso 1 1 calc R . . .
C90 C 0.3322(4) 0.6966(4) 0.4556(5) 0.124(4) Uani 1 1 d G . . .
H90 H 0.2940 0.6263 0.4140 0.149 Uiso 1 1 calc R . . .
C91 C 0.4427(4) 0.7231(4) 0.4984(4) 0.079(2) Uani 1 1 d G . . .
H91 H 0.4800 0.6707 0.4861 0.095 Uiso 1 1 calc R . . .
C86 C 0.4985(3) 0.8260(4) 0.5593(4) 0.0745(19) Uani 1 1 d G . . .
C87 C 0.4439(4) 0.9025(4) 0.5774(4) 0.090(2) Uani 1 1 d G . . .
H87 H 0.4820 0.9729 0.6190 0.108 Uiso 1 1 calc R . . .
C88 C 0.3334(4) 0.8761(5) 0.5345(5) 0.100(3) Uani 1 1 d G . . .
H88 H 0.2961 0.9284 0.5469 0.120 Uiso 1 1 calc R . . .
C98A C 0.3145(9) 0.4866(9) 0.5392(7) 0.077(4) Uani 0.47 1 d . P A 1
H98A H 0.2944 0.5065 0.4811 0.093 Uiso 0.47 1 calc R P A 1
C93A C 0.2700(9) 0.3871(8) 0.5274(6) 0.051(4) Uani 0.47 1 d G P A 1
C94A C 0.2993(9) 0.3579(7) 0.6123(8) 0.074(4) Uani 0.47 1 d G P A 1
H94A H 0.2689 0.2900 0.6042 0.088 Uiso 0.47 1 calc R P A 1
C95A C 0.3732(10) 0.4282(8) 0.7090(6) 0.076(5) Uani 0.47 1 d G P A 1
H95A H 0.3932 0.4082 0.7671 0.091 Uiso 0.47 1 calc R P A 1
C96A C 0.4176(10) 0.5276(8) 0.7208(7) 0.086(7) Uani 0.47 1 d G P A 1
H96A H 0.4681 0.5757 0.7869 0.104 Uiso 0.47 1 calc R P A 1
C97A C 0.3883(9) 0.5568(7) 0.6359(9) 0.075(4) Uani 0.47 1 d G P A 1
H97A H 0.4187 0.6248 0.6439 0.090 Uiso 0.47 1 calc R P A 1
C97 C 0.7095(6) 0.0814(8) 0.4589(9) 0.176(9) Uani 1 1 d . . . .
H97 H 0.7232 0.0225 0.4159 0.212 Uiso 1 1 calc R . . .
C98 C 0.6846(6) 0.0767(9) 0.5410(12) 0.188(9) Uani 1 1 d G . . .
H98 H 0.6813 0.0147 0.5541 0.226 Uiso 1 1 calc R . . .
C99 C 0.6647(6) 0.1628(13) 0.6039(7) 0.167(7) Uani 1 1 d G . . .
H99 H 0.6476 0.1596 0.6600 0.200 Uiso 1 1 calc R . . .
C100 C 0.6696(6) 0.2535(9) 0.5847(8) 0.159(7) Uani 1 1 d G . . .
H100 H 0.6559 0.3124 0.6278 0.191 Uiso 1 1 calc R . . .
C101 C 0.6945(6) 0.2582(7) 0.5026(10) 0.185(8) Uani 1 1 d G . . .
H101 H 0.6978 0.3202 0.4895 0.222 Uiso 1 1 calc R . . .
C96 C 0.7145(6) 0.1721(12) 0.4397(6) 0.198(9) Uani 1 1 d G . . .
H96 H 0.7315 0.1753 0.3836 0.237 Uiso 1 1 calc R . . .
C92 C 0.2995(8) 0.4051(9) 0.5343(5) 0.064(5) Uani 0.53 1 d . P B 2
C93 C 0.2439(6) 0.3693(7) 0.5844(6) 0.067(4) Uani 0.53 1 d G P B 2
H93 H 0.1774 0.3193 0.5446 0.081 Uiso 0.53 1 calc R P B 2
C94 C 0.2854(6) 0.4068(7) 0.6925(6) 0.058(2) Uani 0.53 1 d G P B 2
H94 H 0.2473 0.3824 0.7267 0.070 Uiso 0.53 1 calc R P B 2
C1H C 0.3826(6) 0.4799(8) 0.7506(4) 0.071(4) Uani 0.53 1 d G P B 2
H1H H 0.4110 0.5055 0.8245 0.086 Uiso 0.53 1 calc R P B 2
C1A C 0.4383(7) 0.5157(9) 0.7006(7) 0.080(6) Uani 0.53 1 d G P B 2
H1A H 0.5047 0.5657 0.7403 0.097 Uiso 0.53 1 calc R P B 2
C1B C 0.3968(8) 0.4782(10) 0.5925(8) 0.101(6) Uani 0.53 1 d G P B 2
H1B H 0.4348 0.5027 0.5583 0.121 Uiso 0.53 1 calc R P B 2
F46 F 0.2026(10) 0.3177(9) 0.4329(8) 0.090(4) Uani 0.47 1 d . P A 1
F46A F 0.2565(10) 0.3689(15) 0.4325(8) 0.138(7) Uani 0.53 1 d . P B 2

loop_
_atom_site_aniso_label
_atom_site_aniso_U_11
_atom_site_aniso_U_22
_atom_site_aniso_U_33
_atom_site_aniso_U_23
_atom_site_aniso_U_13
_atom_site_aniso_U_12
Mn1 0.0175(2) 0.0158(2) 0.0199(2) 0.00532(17) 0.00788(17) 0.00458(16)
P4 0.0183(4) 0.0178(4) 0.0182(4) 0.0047(3) 0.0070(3) 0.0044(3)
P2 0.0268(4) 0.0195(4) 0.0211(4) 0.0070(3) 0.0110(3) 0.0061(3)
P3 0.0270(4) 0.0161(4) 0.0232(4) 0.0070(3) 0.0111(3) 0.0067(3)
P1 0.0296(5) 0.0166(4) 0.0267(4) 0.0082(3) 0.0128(4) 0.0078(3)
C1 0.0276(18) 0.0267(16) 0.0209(15) 0.0077(13) 0.0105(14) 0.0074(14)
C43 0.041(2) 0.0236(17) 0.0233(16) 0.0097(14) 0.0058(15) 0.0029(15)
C17 0.042(2) 0.0241(16) 0.0202(16) 0.0078(13) 0.0143(15) 0.0059(15)
F17 0.0567(19) 0.086(2) 0.089(2) 0.069(2) -0.0010(17) -0.0030(17)
O1 0.0226(14) 0.061(2) 0.0314(14) 0.0080(14) 0.0072(11) 0.0026(13)
C42 0.055(3) 0.0257(18) 0.0203(17) 0.0072(15) 0.0050(16) -0.0028(17)
C37 0.025(2) 0.058(3) 0.056(3) 0.029(2) 0.0170(19) 0.0120(19)
C4 0.090(4) 0.038(2) 0.037(2) 0.026(2) 0.016(2) 0.016(2)
C16 0.038(2) 0.048(2) 0.034(2) 0.0124(18) 0.0146(17) 0.0136(19)
C46 0.0220(16) 0.0247(15) 0.0209(15) 0.0062(13) 0.0076(12) 0.0067(13)
C30 0.0322(18) 0.0236(15) 0.0266(16) 0.0103(13) 0.0149(14) 0.0124(14)
C47 0.0290(18) 0.0269(17) 0.0280(17) 0.0105(14) 0.0075(14) 0.0021(14)
F16 0.063(2) 0.106(3) 0.095(3) 0.074(2) 0.0312(19) 0.046(2)
C48 0.033(2) 0.037(2) 0.0316(19) 0.0115(17) 0.0041(16) -0.0065(16)
C11 0.035(2) 0.0239(16) 0.0249(17) 0.0017(14) 0.0092(15) -0.0033(14)
C3 0.0326(19) 0.0287(17) 0.0246(16) 0.0125(14) 0.0098(14) 0.0097(14)
C54 0.0271(17) 0.0299(17) 0.0232(16) 0.0124(14) 0.0140(14) 0.0127(14)
C40 0.072(3) 0.0245(18) 0.0245(18) 0.0071(15) 0.0197(19) 0.0154(19)
C31 0.039(2) 0.0261(17) 0.037(2) 0.0162(15) 0.0174(17) 0.0103(15)
C38 0.041(2) 0.0157(14) 0.0214(15) 0.0060(13) 0.0099(14) 0.0045(14)
C23 0.0311(19) 0.0365(19) 0.0243(16) 0.0087(15) 0.0142(15) 0.0110(15)
C56 0.034(2) 0.051(2) 0.049(2) 0.026(2) 0.0268(19) 0.0202(18)
F12 0.064(2) 0.072(2) 0.064(2) -0.0023(18) 0.0219(17) -0.0238(17)
C58 0.067(3) 0.043(2) 0.034(2) 0.0168(18) 0.029(2) 0.034(2)
C29 0.0218(16) 0.0219(15) 0.0233(15) 0.0063(13) 0.0096(13) 0.0030(12)
F9 0.146(4) 0.0571(19) 0.0435(17) -0.0109(15) 0.019(2) 0.052(2)
C49 0.028(2) 0.050(2) 0.0315(19) 0.0165(18) 0.0013(16) 0.0006(17)
C35 0.0326(19) 0.0281(17) 0.0315(17) 0.0144(15) 0.0179(15) 0.0129(15)
F7 0.123(3) 0.0567(19) 0.0548(18) 0.0209(16) 0.0290(19) 0.052(2)
C33 0.035(2) 0.043(2) 0.041(2) 0.0203(18) 0.0144(17) 0.0217(18)
F10 0.060(2) 0.183(5) 0.089(3) 0.097(3) -0.004(2) -0.006(3)
C6 0.069(3) 0.0226(18) 0.043(2) 0.0082(17) 0.028(2) 0.0075(19)
C28 0.035(2) 0.048(2) 0.039(2) 0.0180(19) 0.0191(18) 0.0072(18)
C51 0.0267(17) 0.0274(17) 0.0248(16) 0.0088(14) 0.0101(14) 0.0038(14)
C19 0.052(3) 0.038(2) 0.028(2) 0.0070(17) 0.0029(18) -0.0037(19)
C2 0.038(2) 0.0280(18) 0.0314(18) 0.0143(15) 0.0116(16) 0.0156(16)
C20 0.078(4) 0.028(2) 0.030(2) 0.0009(17) 0.015(2) 0.000(2)
C10 0.060(3) 0.045(2) 0.048(2) 0.030(2) 0.035(2) 0.037(2)
C55 0.0278(18) 0.0366(19) 0.0336(19) 0.0152(16) 0.0163(15) 0.0102(15)
N1 0.0447(19) 0.0254(14) 0.0244(14) 0.0131(12) 0.0129(14) 0.0102(13)
C21 0.086(4) 0.032(2) 0.041(2) 0.0022(19) 0.035(3) 0.014(2)
C27 0.041(3) 0.079(4) 0.048(3) 0.014(3) 0.027(2) -0.005(2)
C53 0.040(2) 0.057(3) 0.038(2) 0.028(2) 0.0070(18) 0.012(2)
C50 0.0270(18) 0.040(2) 0.0278(17) 0.0153(16) 0.0061(14) 0.0090(15)
C39 0.051(2) 0.0228(17) 0.0253(17) 0.0085(14) 0.0150(16) 0.0122(16)
C18 0.040(2) 0.0329(19) 0.0249(17) 0.0059(16) 0.0075(16) 0.0014(16)
C9 0.085(4) 0.056(3) 0.058(3) 0.040(3) 0.051(3) 0.049(3)
C61 0.033(2) 0.084(4) 0.079(4) 0.036(3) 0.031(3) 0.026(3)
F24 0.045(2) 0.122(3) 0.149(4) 0.009(3) 0.051(2) 0.036(2)
C5 0.053(2) 0.0238(17) 0.0340(19) 0.0152(15) 0.0231(18) 0.0175(17)
C25 0.038(3) 0.098(5) 0.053(3) 0.024(3) 0.018(2) 0.033(3)
C57 0.061(3) 0.053(3) 0.050(2) 0.029(2) 0.042(2) 0.037(2)
C8 0.115(5) 0.041(3) 0.066(3) 0.033(3) 0.065(4) 0.049(3)
C32 0.048(2) 0.036(2) 0.044(2) 0.0250(18) 0.0187(19) 0.0183(18)
C12 0.065(3) 0.035(2) 0.057(3) 0.016(2) 0.023(3) -0.011(2)
C7 0.112(5) 0.026(2) 0.046(3) 0.0108(19) 0.047(3) 0.018(2)
C36 0.056(3) 0.056(3) 0.078(4) 0.049(3) 0.022(3) 0.021(3)
C44 0.109(5) 0.040(3) 0.035(2) 0.005(2) 0.027(3) 0.036(3)
C34 0.032(2) 0.037(2) 0.037(2) 0.0134(17) 0.0174(16) 0.0146(16)
F8 0.142(4) 0.070(2) 0.112(3) 0.039(2) 0.097(3) 0.064(3)
C22 0.060(3) 0.033(2) 0.036(2) 0.0094(17) 0.028(2) 0.0123(19)
F18 0.162(4) 0.092(3) 0.0367(16) 0.0358(18) 0.031(2) 0.050(3)
C59 0.042(2) 0.0310(18) 0.0260(17) 0.0093(15) 0.0147(16) 0.0177(16)
C41 0.083(4) 0.0212(18) 0.0219(18) 0.0063(15) 0.009(2) 0.004(2)
C60 0.096(5) 0.055(3) 0.040(3) 0.008(2) 0.030(3) 0.046(3)
C45 0.057(3) 0.047(3) 0.032(2) 0.011(2) -0.002(2) -0.012(2)
F11 0.086(3) 0.0384(17) 0.104(3) 0.0000(19) 0.012(2) -0.0235(17)
C24 0.039(2) 0.051(2) 0.042(2) 0.019(2) 0.0201(19) 0.022(2)
F23 0.0367(17) 0.089(3) 0.113(3) 0.011(2) 0.0105(19) 0.0139(18)
F22 0.047(2) 0.214(6) 0.145(5) 0.130(5) 0.003(3) 0.019(3)
C13 0.107(6) 0.067(4) 0.072(4) 0.002(4) 0.044(4) -0.052(4)
C15 0.033(2) 0.102(5) 0.046(3) 0.014(3) 0.014(2) 0.007(3)
C52 0.040(3) 0.060(3) 0.048(3) 0.026(3) -0.008(2) -0.020(2)
F35 0.0383(13) 0.0305(11) 0.0419(13) 0.0100(10) 0.0223(10) 0.0004(9)
F36 0.0480(15) 0.0464(14) 0.0463(13) 0.0217(12) 0.0306(12) 0.0186(11)
F31 0.0543(16) 0.0433(14) 0.0601(16) 0.0332(13) 0.0322(13) 0.0156(12)
F39 0.0364(13) 0.0375(12) 0.0397(13) 0.0081(10) 0.0132(10) -0.0061(10)
F25 0.0351(12) 0.0368(12) 0.0417(13) 0.0158(10) 0.0127(10) 0.0099(10)
F44 0.0299(12) 0.0503(14) 0.0543(15) 0.0246(13) 0.0117(11) 0.0014(11)
F34 0.0481(14) 0.0330(12) 0.0522(14) 0.0168(11) 0.0286(12) 0.0147(11)
F26 0.0353(14) 0.0673(18) 0.0429(14) 0.0230(14) 0.0057(11) 0.0023(12)
F30 0.0494(14) 0.0321(11) 0.0469(13) 0.0190(10) 0.0304(12) 0.0159(10)
F37 0.0734(19) 0.0418(14) 0.0413(14) 0.0114(12) 0.0306(13) 0.0244(13)
F29 0.0455(14) 0.0332(12) 0.0524(15) 0.0176(11) 0.0179(12) 0.0118(11)
F33 0.0603(17) 0.0534(16) 0.0568(16) 0.0143(13) 0.0445(15) 0.0147(13)
F40 0.0537(16) 0.0429(13) 0.0443(14) 0.0223(12) 0.0240(12) 0.0016(11)
F38 0.0646(19) 0.0343(13) 0.0444(15) -0.0003(11) 0.0167(13) -0.0021(12)
F32 0.0552(17) 0.0563(16) 0.0409(14) 0.0202(12) 0.0292(13) -0.0012(13)
F28 0.0699(19) 0.0267(12) 0.0556(16) 0.0059(11) 0.0264(14) 0.0030(12)
F15 0.093(3) 0.086(3) 0.055(2) 0.013(2) -0.0051(19) -0.054(2)
F27 0.0565(18) 0.0463(15) 0.0406(14) -0.0030(12) 0.0077(13) -0.0160(13)
C68 0.0243(17) 0.0301(17) 0.0269(17) 0.0097(14) 0.0111(14) 0.0016(14)
C70 0.0304(19) 0.035(2) 0.0344(19) 0.0162(16) 0.0134(16) 0.0024(15)
C73 0.0305(19) 0.0339(19) 0.0329(19) 0.0122(16) 0.0144(15) 0.0052(15)
F43 0.0367(16) 0.084(2) 0.095(3) 0.041(2) -0.0050(16) 0.0061(16)
C63 0.0303(19) 0.0327(18) 0.0301(18) 0.0114(15) 0.0156(15) 0.0045(15)
C75 0.040(2) 0.0267(17) 0.0293(18) 0.0124(15) 0.0177(16) 0.0060(15)
F2 0.201(6) 0.047(2) 0.127(4) 0.053(2) 0.084(4) 0.049(3)
C74 0.036(2) 0.0261(17) 0.0245(16) 0.0107(14) 0.0128(15) 0.0038(14)
C77 0.055(3) 0.034(2) 0.0250(18) 0.0103(16) 0.0172(17) 0.0165(18)
C69 0.0270(18) 0.0301(18) 0.0330(18) 0.0114(15) 0.0133(15) 0.0035(14)
F1 0.119(3) 0.084(3) 0.120(3) 0.079(3) 0.070(3) 0.040(2)
C64 0.035(2) 0.046(2) 0.0310(19) 0.0133(17) 0.0148(16) 0.0050(17)
C76 0.043(2) 0.037(2) 0.0322(18) 0.0191(16) 0.0214(17) 0.0140(17)
F42 0.094(3) 0.098(3) 0.087(3) 0.065(3) -0.012(2) 0.019(2)
F19 0.121(4) 0.077(3) 0.063(2) -0.020(2) 0.021(2) 0.022(3)
B1 0.027(2) 0.0240(18) 0.031(2) 0.0101(16) 0.0102(16) 0.0036(15)
C71 0.0315(19) 0.042(2) 0.0285(18) 0.0142(16) 0.0143(15) -0.0022(16)
C83 0.061(3) 0.055(3) 0.055(3) 0.030(3) -0.008(3) 0.008(3)
C66 0.050(3) 0.0285(19) 0.037(2) 0.0089(17) 0.0213(19) 0.0011(17)
C80 0.038(2) 0.0288(18) 0.0330(19) 0.0122(16) 0.0102(16) 0.0039(16)
F41 0.104(3) 0.067(2) 0.0588(19) 0.0441(18) 0.0218(19) 0.0090(19)
C85 0.037(2) 0.035(2) 0.046(2) 0.0190(19) 0.0060(18) 0.0031(17)
C82 0.083(4) 0.044(3) 0.045(3) 0.028(2) 0.019(3) 0.009(3)
C62 0.0303(19) 0.0286(17) 0.0272(17) 0.0062(14) 0.0154(15) 0.0019(14)
C72 0.0292(19) 0.039(2) 0.034(2) 0.0062(17) 0.0163(16) 0.0018(16)
C78 0.055(3) 0.0258(18) 0.0284(19) 0.0063(15) 0.0140(18) 0.0008(17)
C79 0.039(2) 0.0305(18) 0.0313(19) 0.0135(16) 0.0151(16) 0.0054(16)
C65 0.038(2) 0.040(2) 0.0306(19) 0.0014(17) 0.0118(17) -0.0089(17)
F13 0.086(3) 0.096(3) 0.230(7) 0.110(4) -0.057(4) -0.058(3)
F20 0.218(6) 0.098(3) 0.0371(17) 0.022(2) 0.055(3) 0.071(4)
F21 0.144(4) 0.124(4) 0.082(3) -0.020(3) 0.025(3) 0.104(4)
C67 0.036(2) 0.0315(19) 0.0350(19) 0.0127(16) 0.0181(17) 0.0041(16)
C81 0.047(2) 0.031(2) 0.039(2) 0.0124(17) 0.0144(19) 0.0029(17)
C14 0.042(3) 0.116(6) 0.057(4) 0.014(4) 0.010(3) -0.020(4)
F3 0.083(3) 0.160(5) 0.208(6) 0.163(5) -0.019(3) 0.006(3)
F14 0.132(4) 0.100(3) 0.149(5) -0.003(3) 0.096(4) -0.059(3)
C84 0.040(3) 0.045(3) 0.061(3) 0.021(2) 0.002(2) 0.005(2)
C26 0.034(3) 0.128(6) 0.053(3) 0.031(3) 0.025(2) 0.021(3)
F5 0.061(2) 0.053(2) 0.252(7) 0.048(3) 0.080(3) 0.0094(17)
F6 0.090(3) 0.102(3) 0.156(5) 0.011(3) 0.093(3) 0.001(3)
F4 0.065(3) 0.210(7) 0.154(5) 0.128(5) -0.037(3) -0.054(3)
F45 0.107(4) 0.173(6) 0.161(6) 0.070(5) 0.065(4) 0.033(4)
C89 0.076(5) 0.193(12) 0.089(6) 0.039(7) 0.034(5) 0.067(7)
C90 0.072(5) 0.175(10) 0.112(7) 0.036(7) 0.032(5) 0.055(6)
C91 0.062(4) 0.102(5) 0.071(4) 0.020(4) 0.033(3) 0.032(4)
C86 0.062(4) 0.116(6) 0.078(4) 0.052(4) 0.047(3) 0.041(4)
C87 0.098(6) 0.097(5) 0.110(6) 0.061(5) 0.057(5) 0.044(5)
C88 0.103(6) 0.175(9) 0.106(6) 0.104(7) 0.073(5) 0.097(7)
C98A 0.100(12) 0.086(11) 0.053(7) 0.025(7) 0.034(8) 0.044(9)
C93A 0.042(7) 0.069(9) 0.048(8) 0.017(7) 0.027(6) 0.020(6)
C94A 0.065(10) 0.072(9) 0.066(9) 0.020(7) 0.016(8) 0.007(8)
C95A 0.107(14) 0.082(11) 0.034(7) 0.029(7) 0.016(8) 0.021(10)
C96A 0.114(17) 0.087(13) 0.053(9) 0.023(9) 0.033(11) 0.025(12)
C97A 0.069(9) 0.062(8) 0.068(9) 0.024(7) 0.003(7) 0.006(7)
C97 0.087(8) 0.131(11) 0.165(14) -0.066(11) 0.000(8) 0.018(8)
C98 0.050(5) 0.140(12) 0.28(2) 0.046(15) -0.011(9) 0.005(6)
C99 0.074(7) 0.212(17) 0.132(11) -0.004(12) 0.019(7) 0.009(10)
C100 0.098(8) 0.167(13) 0.091(8) -0.051(8) 0.007(6) -0.013(8)
C101 0.080(7) 0.163(13) 0.174(14) -0.026(11) -0.024(8) 0.028(7)
C96 0.101(9) 0.248(19) 0.092(8) -0.052(11) -0.023(6) 0.032(11)
C92 0.042(7) 0.094(12) 0.038(7) 0.003(7) 0.012(4) 0.029(7)
C93 0.037(6) 0.063(7) 0.052(7) -0.007(5) -0.009(5) 0.003(5)
C94 0.055(6) 0.066(6) 0.057(6) 0.033(5) 0.020(5) 0.010(5)
C1H 0.067(7) 0.080(9) 0.031(6) -0.007(6) 0.015(5) -0.019(7)
C1A 0.061(8) 0.097(13) 0.056(8) 0.015(8) 0.024(7) -0.035(8)
C1B 0.084(10) 0.164(17) 0.068(8) 0.045(10) 0.052(8) 0.005(11)
F46 0.084(8) 0.092(7) 0.044(5) -0.002(4) -0.006(5) 0.029(6)
F46A 0.099(9) 0.25(2) 0.040(4) 0.013(8) 0.028(6) 0.087(10)

loop_
_atom_type_symbol
_atom_type_description
_atom_type_scat_dispersion_real
_atom_type_scat_dispersion_imag
_atom_type_scat_source
C C 0.0033 0.0016 'International Tables Vol C Tables 4.2.6.8 and 6.1.1.4'
H H 0.0000 0.0000 'International Tables Vol C Tables 4.2.6.8 and 6.1.1.4'
B B 0.0013 0.0007 'International Tables Vol C Tables 4.2.6.8 and 6.1.1.4'
F F 0.0171 0.0103 'International Tables Vol C Tables 4.2.6.8 and 6.1.1.4'
Mn Mn 0.3368 0.7283 'International Tables Vol C Tables 4.2.6.8 and 6.1.1.4'
N N 0.0061 0.0033 'International Tables Vol C Tables 4.2.6.8 and 6.1.1.4'
O O 0.0106 0.0060 'International Tables Vol C Tables 4.2.6.8 and 6.1.1.4'
P P 0.1023 0.0942 'International Tables Vol C Tables 4.2.6.8 and 6.1.1.4'

loop_
_geom_angle_atom_site_label_1
_geom_angle_atom_site_label_2
_geom_angle_atom_site_label_3
_geom_angle
P2 Mn1 P4 171.80(4)
P2 Mn1 P3 101.41(3)
P3 Mn1 P4 70.39(3)
P1 Mn1 P4 99.54(3)
P1 Mn1 P2 88.65(3)
P1 Mn1 P3 168.95(4)
C1 Mn1 P4 89.88(11)
C1 Mn1 P2 90.15(11)
C1 Mn1 P3 91.63(12)
C1 Mn1 P1 92.93(12)
C46 P4 Mn1 118.60(11)
C46 P4 C29 105.89(16)
C54 P4 Mn1 126.77(11)
C54 P4 C46 103.67(15)
C54 P4 C29 105.56(16)
C29 P4 Mn1 93.04(11)
C17 P2 Mn1 120.19(12)
C17 P2 C3 97.11(17)
C3 P2 Mn1 114.54(12)
C23 P2 Mn1 113.01(12)
C23 P2 C17 104.81(18)
C23 P2 C3 105.11(18)
C30 P3 Mn1 120.81(13)
C30 P3 C29 101.27(16)
C38 P3 Mn1 127.85(12)
C38 P3 C30 100.62(17)
C38 P3 C29 108.73(17)
C29 P3 Mn1 93.69(11)
C11 P1 Mn1 108.22(13)
C11 P1 C2 105.10(19)
C11 P1 C5 104.53(19)
C2 P1 Mn1 116.47(13)
C5 P1 Mn1 120.28(13)
C5 P1 C2 100.71(17)
O1 C1 Mn1 179.0(4)
C38 C43 C42 118.9(4)
C18 C17 P2 118.3(3)
C18 C17 C22 119.6(4)
C22 C17 P2 122.0(3)
C43 C42 C45 119.7(4)
C41 C42 C43 121.0(4)
C41 C42 C45 119.2(4)
F5 C37 C34 112.7(4)
F5 C37 F6 106.6(5)
F5 C37 F4 110.1(6)
F6 C37 C34 110.5(4)
F4 C37 C34 113.1(4)
F4 C37 F6 103.4(6)
C11 C16 C15 120.8(5)
C47 C46 P4 117.6(3)
C47 C46 C51 119.4(3)
C51 C46 P4 123.0(3)
C31 C30 P3 120.7(3)
C35 C30 P3 120.9(3)
C35 C30 C31 118.3(3)
C46 C47 C48 120.1(4)
C47 C48 C52 119.3(4)
C49 C48 C47 120.8(4)
C49 C48 C52 119.9(4)
C16 C11 P1 116.7(3)
C12 C11 P1 124.0(4)
C12 C11 C16 119.3(4)
N1 C3 P2 115.0(3)
C55 C54 P4 117.2(3)
C59 C54 P4 123.4(3)
C59 C54 C55 119.3(3)
C39 C40 C44 117.5(5)
C41 C40 C39 121.1(4)
C41 C40 C44 121.3(4)
C32 C31 C30 120.8(4)
C43 C38 P3 122.2(3)
C39 C38 P3 117.9(3)
C39 C38 C43 119.9(3)
C28 C23 P2 122.5(3)
C28 C23 C24 118.4(4)
C24 C23 P2 119.0(3)
C55 C56 C61 118.1(4)
C55 C56 C57 121.9(4)
C57 C56 C61 119.8(4)
C57 C58 C59 121.5(4)
C57 C58 C60 119.0(4)
C59 C58 C60 119.5(5)
P3 C29 P4 91.71(16)
C50 C49 C48 118.7(4)
C30 C35 C34 120.2(4)
C34 C33 C32 118.7(4)
C5 C6 C7 120.0(5)
C27 C28 C23 120.2(5)
C46 C51 C50 119.8(3)
C18 C19 C20 119.5(5)
N1 C2 P1 112.6(3)
C21 C20 C19 119.8(4)
C5 C10 C9 121.0(5)
C56 C55 C54 118.9(4)
C3 N1 C4 109.7(3)
C3 N1 C2 113.2(3)
C2 N1 C4 110.5(3)
C20 C21 C22 121.2(4)
C26 C27 C28 120.4(5)
F17 C53 F16 106.0(4)
F17 C53 C50 112.5(4)
F16 C53 C50 111.2(4)
F18 C53 F17 108.3(5)
F18 C53 F16 106.1(4)
F18 C53 C50 112.4(4)
C49 C50 C51 121.1(4)
C49 C50 C53 118.7(4)
C51 C50 C53 120.2(4)
C40 C39 C38 120.0(4)
C17 C18 C19 120.8(4)
C8 C9 C10 119.5(5)
F24 C61 C56 113.1(5)
F24 C61 F23 107.3(5)
F24 C61 F22 104.7(6)
F23 C61 C56 112.6(5)
F23 C61 F22 107.0(6)
F22 C61 C56 111.6(5)
C6 C5 P1 121.4(3)
C10 C5 P1 119.5(3)
C10 C5 C6 119.1(4)
C24 C25 C26 120.1(5)
C58 C57 C56 118.1(4)
C9 C8 C7 120.4(4)
C31 C32 C33 120.4(4)
C31 C32 C36 119.3(4)
C33 C32 C36 120.3(4)
C11 C12 C13 118.0(6)
C8 C7 C6 120.0(5)
F2 C36 C32 111.4(5)
F2 C36 F1 104.1(5)
F1 C36 C32 111.5(4)
F3 C36 C32 113.5(5)
F3 C36 F2 107.8(6)
F3 C36 F1 108.1(6)
F9 C44 C40 111.6(5)
F9 C44 F8 108.2(5)
F7 C44 C40 111.5(4)
F7 C44 F9 106.3(4)
F7 C44 F8 106.5(6)
F8 C44 C40 112.5(4)
C35 C34 C37 118.5(4)
C33 C34 C37 119.9(4)
C33 C34 C35 121.6(4)
C17 C22 C21 119.2(5)
C58 C59 C54 120.2(4)
C40 C41 C42 119.1(4)
F19 C60 C58 112.6(5)
F20 C60 C58 112.5(5)
F20 C60 F19 103.2(6)
F20 C60 F21 110.4(5)
F21 C60 C58 114.2(5)
F21 C60 F19 103.0(6)
F12 C45 C42 112.0(4)
F10 C45 C42 112.9(4)
F10 C45 F12 108.7(6)
F10 C45 F11 107.6(5)
F11 C45 C42 112.4(5)
F11 C45 F12 102.7(5)
C25 C24 C23 120.8(5)
C14 C13 C12 120.7(6)
C14 C15 C16 120.2(7)
F15 C52 C48 112.6(4)
F15 C52 F13 107.8(6)
F13 C52 C48 112.6(4)
F14 C52 C48 112.1(5)
F14 C52 F15 105.8(5)
F14 C52 F13 105.6(7)
C73 C68 B1 118.6(3)
C69 C68 C73 112.9(3)
C69 C68 B1 128.3(3)
F31 C70 C69 121.4(4)
F31 C70 C71 120.2(3)
C69 C70 C71 118.4(4)
F34 C73 C68 118.9(3)
F34 C73 C72 116.8(3)
C72 C73 C68 124.3(4)
F25 C63 C64 116.1(4)
F25 C63 C62 119.1(3)
C64 C63 C62 124.8(4)
F35 C75 C74 121.1(3)
F35 C75 C76 115.0(3)
C74 C75 C76 123.9(4)
C75 C74 B1 128.1(3)
C75 C74 C79 112.9(3)
C79 C74 B1 118.7(3)
F37 C77 C76 120.2(4)
F37 C77 C78 120.8(4)
C76 C77 C78 119.0(3)
F30 C69 C68 121.4(3)
F30 C69 C70 113.3(3)
C68 C69 C70 125.3(4)
F26 C64 C63 120.9(4)
F26 C64 C65 120.0(4)
C63 C64 C65 119.0(4)
F36 C76 C75 120.1(4)
F36 C76 C77 119.9(3)
C77 C76 C75 120.0(4)
C68 B1 C80 113.5(3)
C68 B1 C62 101.7(3)
C74 B1 C68 113.3(3)
C74 B1 C80 102.3(3)
C74 B1 C62 112.5(3)
C80 B1 C62 113.9(3)
F32 C71 C70 119.6(4)
F32 C71 C72 121.1(4)
C72 C71 C70 119.2(4)
F42 C83 C82 121.0(6)
F42 C83 C84 120.3(6)
C82 C83 C84 118.7(4)
F28 C66 C65 119.5(4)
F28 C66 C67 120.4(4)
C65 C66 C67 120.1(4)
C85 C80 B1 127.0(4)
C81 C80 B1 119.4(4)
C81 C80 C85 112.9(4)
F44 C85 C80 121.1(4)
F44 C85 C84 115.0(4)
C84 C85 C80 123.9(5)
C83 C82 C81 119.2(5)
F41 C82 C83 120.6(5)
F41 C82 C81 120.1(5)
C63 C62 B1 119.2(3)
C63 C62 C67 113.8(4)
C67 C62 B1 126.8(4)
F33 C72 C73 119.8(4)
F33 C72 C71 120.4(4)
C71 C72 C73 119.8(4)
F38 C78 C77 120.0(4)
F38 C78 C79 120.7(4)
C77 C78 C79 119.4(4)
F39 C79 C74 118.8(3)
F39 C79 C78 116.4(4)
C78 C79 C74 124.8(4)
F27 C65 C64 119.5(4)
F27 C65 C66 121.5(4)
C66 C65 C64 119.1(4)
F29 C67 C66 114.7(4)
F29 C67 C62 121.9(4)
C66 C67 C62 123.3(4)
F40 C81 C80 119.2(4)
F40 C81 C82 115.7(4)
C80 C81 C82 125.1(5)
C15 C14 C13 121.0(6)
F43 C84 C83 120.0(5)
F43 C84 C85 119.8(5)
C83 C84 C85 120.2(5)
C27 C26 C25 120.1(5)
C90 C89 C88 120.0
C89 C90 C91 120.0
C86 C91 C90 120.0
F45 C86 C91 119.6(5)
F45 C86 C87 120.2(5)
C87 C86 C91 120.0
C88 C87 C86 120.0
C87 C88 C89 120.0
C93A C98A C97A 120.0
C98A C93A C94A 120.0
F46 C93A C98A 119.9(10)
F46 C93A C94A 120.0(10)
C95A C94A C93A 120.0
C94A C95A C96A 120.0
C97A C96A C95A 120.0
C96A C97A C98A 120.0
C98 C97 C96 120.0
C99 C98 C97 120.0
C98 C99 C100 120.0
C99 C100 C101 120.0
C96 C101 C100 120.0
C101 C96 C97 120.0
C93 C92 C1B 120.0
F46A C92 C93 117.8(11)
F46A C92 C1B 122.2(11)
C92 C93 C94 120.0
C1H C94 C93 120.0
C1A C1H C94 120.0
C1B C1A C1H 120.0
C1A C1B C92 120.0

loop_
_geom_bond_atom_site_label_1
_geom_bond_atom_site_label_2
_geom_bond_distance
Mn1 P4 2.3073(9)
Mn1 P2 2.2869(9)
Mn1 P3 2.2894(9)
Mn1 P1 2.2661(9)
Mn1 C1 1.751(4)
P4 C46 1.836(3)
P4 C54 1.832(3)
P4 C29 1.847(3)
P2 C17 1.842(4)
P2 C3 1.853(4)
P2 C23 1.816(4)
P3 C30 1.831(4)
P3 C38 1.822(3)
P3 C29 1.845(3)
P1 C11 1.813(4)
P1 C2 1.839(4)
P1 C5 1.824(4)
C1 O1 1.155(5)
C43 C42 1.407(5)
C43 C38 1.394(6)
C17 C18 1.388(6)
C17 C22 1.388(5)
F17 C53 1.324(6)
C42 C41 1.382(7)
C42 C45 1.488(7)
C37 C34 1.517(6)
C37 F5 1.268(6)
C37 F6 1.318(7)
C37 F4 1.273(7)
C4 N1 1.470(5)
C16 C11 1.392(6)
C16 C15 1.398(7)
C46 C47 1.389(5)
C46 C51 1.393(5)
C30 C31 1.400(5)
C30 C35 1.391(5)
C47 C48 1.392(6)
F16 C53 1.329(6)
C48 C49 1.391(6)
C48 C52 1.513(6)
C11 C12 1.383(6)
C3 N1 1.454(5)
C54 C55 1.406(5)
C54 C59 1.389(5)
C40 C39 1.386(6)
C40 C44 1.512(7)
C40 C41 1.376(8)
C31 C32 1.383(6)
C38 C39 1.389(5)
C23 C28 1.398(6)
C23 C24 1.399(6)
C56 C55 1.389(5)
C56 C61 1.507(7)
C56 C57 1.390(7)
F12 C45 1.334(7)
C58 C57 1.381(7)
C58 C59 1.382(5)
C58 C60 1.484(7)
F9 C44 1.324(6)
C49 C50 1.382(6)
C35 C34 1.393(6)
F7 C44 1.321(6)
C33 C32 1.398(7)
C33 C34 1.369(6)
F10 C45 1.284(6)
C6 C5 1.396(6)
C6 C7 1.401(6)
C28 C27 1.385(6)
C51 C50 1.394(5)
C19 C20 1.394(8)
C19 C18 1.389(6)
C2 N1 1.457(5)
C20 C21 1.365(8)
C10 C9 1.399(6)
C10 C5 1.386(6)
C21 C22 1.403(6)
C27 C26 1.376(9)
C53 C50 1.507(6)
C53 F18 1.293(6)
C9 C8 1.379(9)
C61 F24 1.299(6)
C61 F23 1.306(8)
C61 F22 1.319(8)
C25 C24 1.376(7)
C25 C26 1.382(10)
C8 C7 1.385(9)
C32 C36 1.500(6)
C12 C13 1.425(10)
C36 F2 1.317(8)
C36 F1 1.320(7)
C36 F3 1.282(7)
C44 F8 1.338(8)
C60 F19 1.345(9)
C60 F20 1.313(7)
C60 F21 1.316(6)
C45 F11 1.333(6)
C13 C14 1.373(13)
C15 C14 1.323(12)
C52 F15 1.292(6)
C52 F13 1.294(8)
C52 F14 1.280(8)
F35 C75 1.356(5)
F36 C76 1.349(5)
F31 C70 1.332(5)
F39 C79 1.358(5)
F25 C63 1.349(5)
F44 C85 1.362(6)
F34 C73 1.356(5)
F26 C64 1.342(5)
F30 C69 1.364(4)
F37 C77 1.349(4)
F29 C67 1.340(5)
F33 C72 1.348(5)
F40 C81 1.353(5)
F38 C78 1.345(5)
F32 C71 1.345(4)
F28 C66 1.342(5)
F27 C65 1.347(5)
C68 C73 1.398(5)
C68 C69 1.372(6)
C68 B1 1.657(6)
C70 C69 1.383(5)
C70 C71 1.388(6)
C73 C72 1.375(6)
F43 C84 1.356(6)
C63 C64 1.379(6)
C63 C62 1.389(6)
C75 C74 1.385(6)
C75 C76 1.391(5)
C74 B1 1.652(5)
C74 C79 1.398(5)
C77 C76 1.365(6)
C77 C78 1.371(7)
C64 C65 1.383(7)
F42 C83 1.342(6)
B1 C80 1.663(6)
B1 C62 1.664(6)
C71 C72 1.360(6)
C83 C82 1.368(9)
C83 C84 1.376(9)
C66 C65 1.371(7)
C66 C67 1.392(6)
C80 C85 1.398(6)
C80 C81 1.379(6)
F41 C82 1.345(6)
C85 C84 1.381(7)
C82 C81 1.392(7)
C62 C67 1.393(5)
C78 C79 1.377(6)
F45 C86 1.322(7)
C89 C90 1.3900
C89 C88 1.3900
C90 C91 1.3900
C91 C86 1.3900
C86 C87 1.3900
C87 C88 1.3900
C98A C93A 1.3900
C98A C97A 1.3900
C93A C94A 1.3900
C93A F46 1.343(12)
C94A C95A 1.3900
C95A C96A 1.3900
C96A C97A 1.3900
C97 C98 1.3900
C97 C96 1.3900
C98 C99 1.3900
C99 C100 1.3900
C100 C101 1.3900
C101 C96 1.3900
C92 C93 1.3900
C92 C1B 1.3900
C92 F46A 1.309(12)
C93 C94 1.3900
C94 C1H 1.3900
C1H C1A 1.3900
C1A C1B 1.3900
